data_7233861
loop_
_publ_author_name
'Xiao-Ye Wang'
'Fang-Dong Zhuang'
'Xu Zhou'
'Dong-Chu Yang'
'Jie-Yu Wang'
'Jian Pei'

_publ_section_title
;
 Influence of alkyl chain length on the solid-state properties and
 transistor performance of BN-substituted tetrathienonaphthalenes
;
_journal_name_full 'Journal of Materials Chemistry C'
_journal_page_first 8152
_journal_page_last 8161
_journal_paper_doi 10.1039/C4TC01369G
_journal_volume 2
_journal_year 2014
_chemical_formula_moiety 'C24 H24 B N S4'
_chemical_formula_sum 'C24 H24 B N S4'
_chemical_formula_weight 465.49
_space_group_IT_number 2
_space_group_name_Hall '-P 1'
_space_group_name_H-M_alt 'P -1'
_symmetry_cell_setting triclinic
_symmetry_space_group_name_H-M 'P -1'
_atom_sites_solution_hydrogens geom
_atom_sites_solution_primary direct
_atom_sites_solution_secondary difmap
_cell_angle_alpha 74.02(3)
_cell_angle_beta 81.77(3)
_cell_angle_gamma 72.90(3)
_cell_formula_units_Z 2
_cell_length_a 9.989(2)
_cell_length_b 11.179(2)
_cell_length_c 11.299(2)
_cell_measurement_reflns_used 3864
_cell_measurement_temperature 293(2)
_cell_measurement_theta_max 27.4651
_cell_measurement_theta_min 1.8792
_cell_volume 1156.7(4)
_computing_cell_refinement 'CrystalClear (Rigaku Inc., 2008)'
_computing_data_collection 'CrystalClear (Rigaku Inc., 2008)'
_computing_data_reduction 'CrystalClear (Rigaku Inc., 2008)'
_computing_molecular_graphics
;
 Mercury: visualization and analysis of crystal structures, C. F. Macrae,
 P. R. Edgington, P. McCabe, E. Pidcock, G. P. Shields, R. Taylor,
 M. Towler and J. van de Streek, J. Appl. Cryst., 39, 453-457, 2006.
;
_computing_publication_material 'SHELX-97 (Sheldrick, 2008)'
_computing_structure_refinement 'SHELX-97 (Sheldrick, 2008)'
_computing_structure_solution 'SHELX-97 (Sheldrick, 2008)'
_diffrn_ambient_temperature 293(2)
_diffrn_detector_area_resol_mean 28.5714
_diffrn_measured_fraction_theta_full 0.999
_diffrn_measured_fraction_theta_max 0.999
_diffrn_measurement_device_type 'Saturn724+ CCD'
_diffrn_measurement_method '\w scans at fixed \c = 45\%'
_diffrn_radiation_monochromator graphite
_diffrn_radiation_source 'fine-focus sealed tube'
_diffrn_radiation_type MoK\a
_diffrn_radiation_wavelength 0.71073
_diffrn_reflns_av_R_equivalents 0.0554
_diffrn_reflns_av_sigmaI/netI 0.0454
_diffrn_reflns_limit_h_max 11
_diffrn_reflns_limit_h_min -11
_diffrn_reflns_limit_k_max 13
_diffrn_reflns_limit_k_min -13
_diffrn_reflns_limit_l_max 13
_diffrn_reflns_limit_l_min -13
_diffrn_reflns_number 12860
_diffrn_reflns_theta_full 25.00
_diffrn_reflns_theta_max 25.00
_diffrn_reflns_theta_min 1.97
_exptl_absorpt_coefficient_mu 0.423
_exptl_absorpt_correction_T_max 1.0000
_exptl_absorpt_correction_T_min 0.6158
_exptl_absorpt_correction_type multi-scan
_exptl_absorpt_process_details 'CrystalClear (Rigaku Inc., 2008)'
_exptl_crystal_colour Colorless
_exptl_crystal_density_diffrn 1.337
_exptl_crystal_density_method 'not measured'
_exptl_crystal_description block
_exptl_crystal_F_000 488
_exptl_crystal_size_max 0.29
_exptl_crystal_size_mid 0.17
_exptl_crystal_size_min 0.17
_refine_diff_density_max 0.330
_refine_diff_density_min -0.336
_refine_diff_density_rms 0.051
_refine_ls_extinction_method none
_refine_ls_goodness_of_fit_ref 1.106
_refine_ls_hydrogen_treatment constr
_refine_ls_matrix_type full
_refine_ls_number_parameters 283
_refine_ls_number_reflns 4060
_refine_ls_number_restraints 388
_refine_ls_restrained_S_all 1.123
_refine_ls_R_factor_all 0.0936
_refine_ls_R_factor_gt 0.0757
_refine_ls_shift/su_max 0.001
_refine_ls_shift/su_mean 0.000
_refine_ls_structure_factor_coef Fsqd
_refine_ls_weighting_details 'calc w=1/[\s^2^(Fo^2^)+(0.0975P)^2^+0.5333P] where P=(Fo^2^+2Fc^2^)/3'
_refine_ls_weighting_scheme calc
_refine_ls_wR_factor_gt 0.1986
_refine_ls_wR_factor_ref 0.2149
_reflns_number_gt 3124
_reflns_number_total 4060
_reflns_threshold_expression >2sigma(I)
_cod_data_source_file 1000002.cif
_cod_data_source_block PCOD1000002
_cod_original_sg_symbol_H-M P-1
_cod_database_code 7233861

loop_
_symmetry_equiv_pos_as_xyz
'x, y, z'
'-x, -y, -z'

loop_
_atom_site_label
_atom_site_type_symbol
_atom_site_fract_x
_atom_site_fract_y
_atom_site_fract_z
_atom_site_U_iso_or_equiv
_atom_site_adp_type
_atom_site_occupancy
_atom_site_symmetry_multiplicity
_atom_site_calc_flag
_atom_site_refinement_flags
_atom_site_disorder_assembly
_atom_site_disorder_group
S1 S -0.19452(11) 0.56396(11) 0.86461(11) 0.0776(4) Uani 1 1 d U . .
S2 S 0.06564(12) 0.53429(11) 0.63455(10) 0.0757(4) Uani 1 1 d U . .
S3 S 0.39552(16) 0.95898(13) 0.89827(14) 0.1011(5) Uani 1 1 d U . .
S4 S 0.15814(17) 0.92446(13) 1.14767(13) 0.1048(5) Uani 1 1 d U A .
N1 N 0.0592(3) 0.7455(3) 0.9316(3) 0.0636(8) Uani 1 1 d U . .
C1 C -0.4455(6) 0.6644(6) 1.1591(5) 0.1208(19) Uani 1 1 d U . .
H1C H -0.4558 0.7558 1.1372 0.181 Uiso 1 1 calc R . .
H1A H -0.3738 0.6222 1.2165 0.181 Uiso 1 1 calc R . .
H1B H -0.5329 0.6475 1.1964 0.181 Uiso 1 1 calc R . .
C2 C -0.4058(5) 0.6148(5) 1.0476(5) 0.0983(15) Uani 1 1 d U . .
H2B H -0.4784 0.6582 0.9898 0.118 Uiso 1 1 calc R . .
H2A H -0.4003 0.5234 1.0697 0.118 Uiso 1 1 calc R . .
C3 C -0.2660(4) 0.6344(4) 0.9846(4) 0.0778(11) Uani 1 1 d U . .
C4 C -0.1838(4) 0.6992(4) 1.0087(4) 0.0743(11) Uani 1 1 d U . .
H4 H -0.2082 0.7454 1.0690 0.089 Uiso 1 1 calc R . .
C5 C -0.0544(4) 0.6907(3) 0.9326(3) 0.0612(9) Uani 1 1 d U . .
C6 C -0.0495(4) 0.6225(3) 0.8457(3) 0.0619(9) Uani 1 1 d U . .
C7 C 0.0565(4) 0.6134(3) 0.7489(3) 0.0612(9) Uani 1 1 d U . .
C8 C 0.1613(4) 0.6754(3) 0.7324(3) 0.0601(9) Uani 1 1 d U . .
C9 C 0.2475(4) 0.6567(4) 0.6227(4) 0.0697(10) Uani 1 1 d U . .
H9 H 0.3239 0.6912 0.5962 0.084 Uiso 1 1 calc R . .
C10 C 0.2104(4) 0.5858(4) 0.5604(4) 0.0734(11) Uani 1 1 d U . .
C11 C 0.2767(6) 0.5521(5) 0.4396(4) 0.0974(14) Uani 1 1 d U . .
H11A H 0.2059 0.5843 0.3797 0.117 Uiso 1 1 calc R . .
H11B H 0.3501 0.5956 0.4081 0.117 Uiso 1 1 calc R . .
C12 C 0.3377(6) 0.4107(5) 0.4523(5) 0.1172(18) Uani 1 1 d U . .
H12B H 0.3828 0.3960 0.3747 0.176 Uiso 1 1 calc R . .
H12A H 0.2642 0.3677 0.4765 0.176 Uiso 1 1 calc R . .
H12C H 0.4053 0.3773 0.5138 0.176 Uiso 1 1 calc R . .
C13 C 0.5819(8) 1.0681(7) 0.6319(6) 0.147(2) Uani 1 1 d U . .
H13A H 0.5090 1.0892 0.5769 0.221 Uiso 1 1 calc R . .
H13B H 0.6661 1.0836 0.5854 0.221 Uiso 1 1 calc R . .
H13C H 0.5531 1.1209 0.6901 0.221 Uiso 1 1 calc R . .
C14 C 0.6087(7) 0.9326(6) 0.6978(6) 0.1249(18) Uani 1 1 d U . .
H14B H 0.6787 0.9122 0.7568 0.150 Uiso 1 1 calc R . .
H14A H 0.6449 0.8789 0.6399 0.150 Uiso 1 1 calc R . .
C15 C 0.4704(5) 0.9039(5) 0.7669(5) 0.0965(14) Uani 1 1 d U . .
C16 C 0.3964(5) 0.8339(4) 0.7404(4) 0.0823(12) Uani 1 1 d U . .
H16 H 0.4197 0.7986 0.6723 0.099 Uiso 1 1 calc R . .
C17 C 0.2776(4) 0.8172(4) 0.8255(4) 0.0662(9) Uani 1 1 d U . .
C18 C 0.2665(4) 0.8799(4) 0.9177(4) 0.0724(10) Uani 1 1 d U . .
C19 C 0.1671(5) 0.8679(4) 1.0182(4) 0.0742(11) Uani 1 1 d U . .
C20 C 0.0694(4) 0.7985(4) 1.0297(3) 0.0692(10) Uani 1 1 d U . .
C21 C -0.0052(5) 0.7869(4) 1.1479(4) 0.0860(13) Uani 1 1 d U A .
H21 H -0.0710 0.7393 1.1727 0.103 Uiso 1 1 calc R . .
C22 C 0.0271(6) 0.8502(5) 1.2213(4) 0.0981(14) Uani 1 1 d DU . .
C23 C -0.0538(13) 0.8444(12) 1.3488(8) 0.099(2) Uani 0.501(6) 1 d PDU A 1
H23B H -0.1539 0.8746 1.3384 0.119 Uiso 0.501(6) 1 calc PR A 1
H23A H -0.0332 0.7557 1.3976 0.119 Uiso 0.501(6) 1 calc PR A 1
C24 C -0.0130(12) 0.9274(10) 1.4159(10) 0.111(2) Uani 0.501(6) 1 d PDU A 1
H24B H -0.0391 1.0160 1.3702 0.167 Uiso 0.501(6) 1 calc PR A 1
H24A H 0.0866 0.8995 1.4234 0.167 Uiso 0.501(6) 1 calc PR A 1
H24C H -0.0607 0.9190 1.4966 0.167 Uiso 0.501(6) 1 calc PR A 1
B1 B 0.1667(4) 0.7464(4) 0.8286(4) 0.0599(10) Uani 1 1 d U . .
C23A C -0.0021(11) 0.8872(12) 1.3432(8) 0.099(2) Uani 0.499(6) 1 d PDU A 2
H23C H 0.0736 0.8409 1.3973 0.119 Uiso 0.499(6) 1 calc PR A 2
H23D H -0.0180 0.9794 1.3320 0.119 Uiso 0.499(6) 1 calc PR A 2
C24A C -0.1343(12) 0.8451(12) 1.3913(11) 0.111(2) Uani 0.499(6) 1 d PDU A 2
H24E H -0.2071 0.8931 1.3361 0.167 Uiso 0.499(6) 1 calc PR A 2
H24F H -0.1636 0.8609 1.4716 0.167 Uiso 0.499(6) 1 calc PR A 2
H24D H -0.1163 0.7546 1.3968 0.167 Uiso 0.499(6) 1 calc PR A 2

loop_
_atom_site_aniso_label
_atom_site_aniso_U_11
_atom_site_aniso_U_22
_atom_site_aniso_U_33
_atom_site_aniso_U_23
_atom_site_aniso_U_13
_atom_site_aniso_U_12
S1 0.0682(7) 0.0777(7) 0.0882(8) -0.0189(6) -0.0017(5) -0.0246(5)
S2 0.0825(8) 0.0833(8) 0.0747(7) -0.0350(5) -0.0019(5) -0.0295(6)
S3 0.1121(11) 0.0923(9) 0.1211(11) -0.0346(8) -0.0352(8) -0.0404(8)
S4 0.1381(12) 0.0870(9) 0.0914(9) -0.0467(7) -0.0475(8) 0.0084(8)
N1 0.0705(18) 0.0551(16) 0.0621(16) -0.0179(13) -0.0080(14) -0.0072(14)
C1 0.095(3) 0.135(4) 0.110(4) -0.016(3) 0.012(3) -0.020(3)
C2 0.082(3) 0.100(3) 0.093(3) -0.012(2) 0.011(2) -0.013(2)
C3 0.068(2) 0.075(2) 0.079(2) -0.007(2) 0.000(2) -0.013(2)
C4 0.074(2) 0.069(2) 0.068(2) -0.0154(18) 0.0008(19) -0.005(2)
C5 0.063(2) 0.0560(19) 0.0591(18) -0.0110(15) -0.0072(16) -0.0093(16)
C6 0.061(2) 0.0556(19) 0.066(2) -0.0122(16) -0.0062(16) -0.0129(16)
C7 0.066(2) 0.058(2) 0.0591(19) -0.0141(16) -0.0071(16) -0.0160(17)
C8 0.060(2) 0.0586(19) 0.0614(19) -0.0152(16) -0.0045(16) -0.0153(16)
C9 0.070(2) 0.076(2) 0.068(2) -0.0262(18) 0.0025(18) -0.0232(19)
C10 0.075(2) 0.085(3) 0.065(2) -0.0318(19) 0.0045(18) -0.020(2)
C11 0.101(3) 0.116(3) 0.086(3) -0.051(3) 0.009(2) -0.027(3)
C12 0.106(4) 0.129(4) 0.116(4) -0.059(3) 0.006(3) -0.010(3)
C13 0.152(5) 0.145(5) 0.142(5) -0.018(4) -0.016(4) -0.049(4)
C14 0.128(4) 0.120(4) 0.146(4) -0.023(3) -0.025(3) -0.063(3)
C15 0.092(3) 0.099(3) 0.115(3) -0.031(3) -0.013(3) -0.043(3)
C16 0.082(3) 0.084(3) 0.091(3) -0.027(2) -0.007(2) -0.034(2)
C17 0.070(2) 0.061(2) 0.073(2) -0.0218(17) -0.0132(18) -0.0169(17)
C18 0.076(2) 0.065(2) 0.083(2) -0.0240(19) -0.025(2) -0.0147(19)
C19 0.092(3) 0.059(2) 0.071(2) -0.0270(18) -0.027(2) 0.0021(19)
C20 0.080(2) 0.061(2) 0.0610(19) -0.0219(17) -0.0156(18) 0.0021(18)
C21 0.101(3) 0.079(3) 0.065(2) -0.021(2) -0.013(2) 0.002(2)
C22 0.114(3) 0.096(3) 0.070(2) -0.029(2) -0.014(2) 0.005(3)
C23 0.117(4) 0.108(4) 0.077(3) -0.043(3) -0.011(3) -0.019(3)
C24 0.128(4) 0.118(4) 0.088(3) -0.042(3) -0.008(3) -0.018(3)
B1 0.062(2) 0.057(2) 0.061(2) -0.0172(17) -0.0062(18) -0.0130(18)
C23A 0.117(4) 0.108(4) 0.077(3) -0.043(3) -0.011(3) -0.019(3)
C24A 0.128(4) 0.118(4) 0.088(3) -0.042(3) -0.008(3) -0.018(3)

loop_
_atom_type_symbol
_atom_type_description
_atom_type_scat_dispersion_real
_atom_type_scat_dispersion_imag
_atom_type_scat_source
C C 0.0033 0.0016 'International Tables Vol C Tables 4.2.6.8 and 6.1.1.4'
H H 0.0000 0.0000 'International Tables Vol C Tables 4.2.6.8 and 6.1.1.4'
B B 0.0013 0.0007 'International Tables Vol C Tables 4.2.6.8 and 6.1.1.4'
N N 0.0061 0.0033 'International Tables Vol C Tables 4.2.6.8 and 6.1.1.4'
S S 0.1246 0.1234 'International Tables Vol C Tables 4.2.6.8 and 6.1.1.4'

loop_
_geom_angle_atom_site_label_1
_geom_angle_atom_site_label_2
_geom_angle_atom_site_label_3
_geom_angle
_geom_angle_site_symmetry_1
_geom_angle_site_symmetry_3
C3 S1 C6 92.1(2) . .
C10 S2 C7 91.23(18) . .
C18 S3 C15 91.6(2) . .
C19 S4 C22 92.1(2) . .
C20 N1 C5 120.9(3) . .
C20 N1 B1 119.3(3) . .
C5 N1 B1 119.8(3) . .
C2 C1 H1C 109.5 . .
C2 C1 H1A 109.5 . .
H1C C1 H1A 109.5 . .
C2 C1 H1B 109.5 . .
H1C C1 H1B 109.5 . .
H1A C1 H1B 109.5 . .
C1 C2 C3 112.8(5) . .
C1 C2 H2B 109.0 . .
C3 C2 H2B 109.0 . .
C1 C2 H2A 109.0 . .
C3 C2 H2A 109.0 . .
H2B C2 H2A 107.8 . .
C4 C3 C2 129.9(4) . .
C4 C3 S1 111.7(3) . .
C2 C3 S1 118.4(4) . .
C3 C4 C5 113.9(4) . .
C3 C4 H4 123.0 . .
C5 C4 H4 123.0 . .
C6 C5 N1 119.1(3) . .
C6 C5 C4 110.7(4) . .
N1 C5 C4 130.1(4) . .
C5 C6 C7 122.9(4) . .
C5 C6 S1 111.4(3) . .
C7 C6 S1 125.5(3) . .
C8 C7 C6 121.9(3) . .
C8 C7 S2 112.8(3) . .
C6 C7 S2 125.3(3) . .
C7 C8 C9 109.5(3) . .
C7 C8 B1 117.9(3) . .
C9 C8 B1 132.6(4) . .
C10 C9 C8 115.5(4) . .
C10 C9 H9 122.2 . .
C8 C9 H9 122.2 . .
C9 C10 C11 128.5(4) . .
C9 C10 S2 110.9(3) . .
C11 C10 S2 120.6(3) . .
C12 C11 C10 113.4(4) . .
C12 C11 H11A 108.9 . .
C10 C11 H11A 108.9 . .
C12 C11 H11B 108.9 . .
C10 C11 H11B 108.9 . .
H11A C11 H11B 107.7 . .
C11 C12 H12B 109.5 . .
C11 C12 H12A 109.5 . .
H12B C12 H12A 109.5 . .
C11 C12 H12C 109.5 . .
H12B C12 H12C 109.5 . .
H12A C12 H12C 109.5 . .
C14 C13 H13A 109.5 . .
C14 C13 H13B 109.5 . .
H13A C13 H13B 109.5 . .
C14 C13 H13C 109.5 . .
H13A C13 H13C 109.5 . .
H13B C13 H13C 109.5 . .
C13 C14 C15 110.1(6) . .
C13 C14 H14B 109.6 . .
C15 C14 H14B 109.6 . .
C13 C14 H14A 109.6 . .
C15 C14 H14A 109.6 . .
H14B C14 H14A 108.2 . .
C16 C15 C14 127.3(5) . .
C16 C15 S3 110.8(4) . .
C14 C15 S3 121.8(4) . .
C15 C16 C17 114.9(4) . .
C15 C16 H16 122.6 . .
C17 C16 H16 122.6 . .
C18 C17 C16 110.7(4) . .
C18 C17 B1 117.7(4) . .
C16 C17 B1 131.6(4) . .
C17 C18 C19 121.5(4) . .
C17 C18 S3 112.0(3) . .
C19 C18 S3 126.3(3) . .
C20 C19 C18 123.0(4) . .
C20 C19 S4 111.3(3) . .
C18 C19 S4 125.5(4) . .
C19 C20 N1 119.7(4) . .
C19 C20 C21 111.3(4) . .
N1 C20 C21 128.9(4) . .
C22 C21 C20 114.9(5) . .
C22 C21 H21 122.6 . .
C20 C21 H21 122.6 . .
C21 C22 C23A 146.9(6) . .
C21 C22 C23 117.1(6) . .
C23A C22 C23 29.8(5) . .
C21 C22 S4 110.3(4) . .
C23A C22 S4 102.8(5) . .
C23 C22 S4 132.6(5) . .
C24 C23 C22 110.7(8) . .
C24 C23 H23B 109.5 . .
C22 C23 H23B 109.5 . .
C24 C23 H23A 109.5 . .
C22 C23 H23A 109.5 . .
H23B C23 H23A 108.1 . .
N1 B1 C8 117.8(4) . .
N1 B1 C17 117.8(3) . .
C8 B1 C17 124.4(4) . .
C24A C23A C22 100.6(8) . .
C24A C23A H23C 111.6 . .
C22 C23A H23C 111.6 . .
C24A C23A H23D 111.6 . .
C22 C23A H23D 111.6 . .
H23C C23A H23D 109.4 . .
C23A C24A H24E 109.5 . .
C23A C24A H24F 109.5 . .
H24E C24A H24F 109.5 . .
C23A C24A H24D 109.5 . .
H24E C24A H24D 109.5 . .
H24F C24A H24D 109.5 . .

loop_
_geom_bond_atom_site_label_1
_geom_bond_atom_site_label_2
_geom_bond_distance
_geom_bond_site_symmetry_2
S1 C3 1.717(5) .
S1 C6 1.722(4) .
S2 C10 1.733(4) .
S2 C7 1.734(4) .
S3 C18 1.725(4) .
S3 C15 1.749(6) .
S4 C19 1.728(4) .
S4 C22 1.744(6) .
N1 C20 1.420(5) .
N1 C5 1.437(5) .
N1 B1 1.466(5) .
C1 C2 1.471(7) .
C1 H1C 0.9600 .
C1 H1A 0.9600 .
C1 H1B 0.9600 .
C2 C3 1.521(6) .
C2 H2B 0.9700 .
C2 H2A 0.9700 .
C3 C4 1.339(6) .
C4 C5 1.440(5) .
C4 H4 0.9300 .
C5 C6 1.387(5) .
C6 C7 1.412(5) .
C7 C8 1.383(5) .
C8 C9 1.433(5) .
C8 B1 1.526(5) .
C9 C10 1.347(5) .
C9 H9 0.9300 .
C10 C11 1.524(6) .
C11 C12 1.491(7) .
C11 H11A 0.9700 .
C11 H11B 0.9700 .
C12 H12B 0.9600 .
C12 H12A 0.9600 .
C12 H12C 0.9600 .
C13 C14 1.455(8) .
C13 H13A 0.9600 .
C13 H13B 0.9600 .
C13 H13C 0.9600 .
C14 C15 1.560(8) .
C14 H14B 0.9700 .
C14 H14A 0.9700 .
C15 C16 1.334(6) .
C16 C17 1.439(6) .
C16 H16 0.9300 .
C17 C18 1.383(5) .
C17 B1 1.531(6) .
C18 C19 1.402(6) .
C19 C20 1.387(6) .
C20 C21 1.426(6) .
C21 C22 1.351(6) .
C21 H21 0.9300 .
C22 C23A 1.511(8) .
C22 C23 1.543(8) .
C23 C24 1.516(9) .
C23 H23B 0.9700 .
C23 H23A 0.9700 .
C24 H24B 0.9600 .
C24 H24A 0.9600 .
C24 H24C 0.9600 .
C23A C24A 1.510(9) .
C23A H23C 0.9700 .
C23A H23D 0.9700 .
C24A H24E 0.9600 .
C24A H24F 0.9600 .
C24A H24D 0.9600 .

loop_
_geom_torsion_atom_site_label_1
_geom_torsion_atom_site_label_2
_geom_torsion_atom_site_label_3
_geom_torsion_atom_site_label_4
_geom_torsion
_geom_torsion_site_symmetry_1
_geom_torsion_site_symmetry_2
_geom_torsion_site_symmetry_3
_geom_torsion_site_symmetry_4
C1 C2 C3 C4 -7.1(7) . . . .
C1 C2 C3 S1 172.0(4) . . . .
C6 S1 C3 C4 0.1(3) . . . .
C6 S1 C3 C2 -179.1(3) . . . .
C2 C3 C4 C5 177.0(4) . . . .
S1 C3 C4 C5 -2.2(4) . . . .
C20 N1 C5 C6 -170.2(3) . . . .
B1 N1 C5 C6 9.5(5) . . . .
C20 N1 C5 C4 13.2(5) . . . .
B1 N1 C5 C4 -167.1(4) . . . .
C3 C4 C5 C6 3.7(5) . . . .
C3 C4 C5 N1 -179.5(4) . . . .
N1 C5 C6 C7 -5.6(5) . . . .
C4 C5 C6 C7 171.6(3) . . . .
N1 C5 C6 S1 179.3(2) . . . .
C4 C5 C6 S1 -3.5(4) . . . .
C3 S1 C6 C5 2.0(3) . . . .
C3 S1 C6 C7 -172.9(3) . . . .
C5 C6 C7 C8 -1.7(6) . . . .
S1 C6 C7 C8 172.6(3) . . . .
C5 C6 C7 S2 -177.8(3) . . . .
S1 C6 C7 S2 -3.4(5) . . . .
C10 S2 C7 C8 -0.9(3) . . . .
C10 S2 C7 C6 175.5(3) . . . .
C6 C7 C8 C9 -175.9(3) . . . .
S2 C7 C8 C9 0.6(4) . . . .
C6 C7 C8 B1 4.8(5) . . . .
S2 C7 C8 B1 -178.7(3) . . . .
C7 C8 C9 C10 0.1(5) . . . .
B1 C8 C9 C10 179.3(4) . . . .
C8 C9 C10 C11 178.0(4) . . . .
C8 C9 C10 S2 -0.8(5) . . . .
C7 S2 C10 C9 0.9(3) . . . .
C7 S2 C10 C11 -177.9(4) . . . .
C9 C10 C11 C12 117.5(6) . . . .
S2 C10 C11 C12 -63.9(6) . . . .
C13 C14 C15 C16 110.3(7) . . . .
C13 C14 C15 S3 -72.2(7) . . . .
C18 S3 C15 C16 1.9(4) . . . .
C18 S3 C15 C14 -176.0(5) . . . .
C14 C15 C16 C17 176.2(5) . . . .
S3 C15 C16 C17 -1.6(6) . . . .
C15 C16 C17 C18 0.3(6) . . . .
C15 C16 C17 B1 179.4(4) . . . .
C16 C17 C18 C19 -173.9(4) . . . .
B1 C17 C18 C19 6.9(6) . . . .
C16 C17 C18 S3 1.2(4) . . . .
B1 C17 C18 S3 -178.1(3) . . . .
C15 S3 C18 C17 -1.7(3) . . . .
C15 S3 C18 C19 173.0(4) . . . .
C17 C18 C19 C20 -3.2(6) . . . .
S3 C18 C19 C20 -177.5(3) . . . .
C17 C18 C19 S4 171.4(3) . . . .
S3 C18 C19 S4 -3.0(6) . . . .
C22 S4 C19 C20 2.1(3) . . . .
C22 S4 C19 C18 -173.0(4) . . . .
C18 C19 C20 N1 -5.6(6) . . . .
S4 C19 C20 N1 179.1(3) . . . .
C18 C19 C20 C21 171.8(4) . . . .
S4 C19 C20 C21 -3.5(4) . . . .
C5 N1 C20 C19 -170.3(3) . . . .
B1 N1 C20 C19 10.0(5) . . . .
C5 N1 C20 C21 12.7(6) . . . .
B1 N1 C20 C21 -166.9(4) . . . .
C19 C20 C21 C22 3.6(5) . . . .
N1 C20 C21 C22 -179.3(4) . . . .
C20 C21 C22 C23A 177.4(10) . . . .
C20 C21 C22 C23 178.2(6) . . . .
C20 C21 C22 S4 -1.9(5) . . . .
C19 S4 C22 C21 -0.1(4) . . . .
C19 S4 C22 C23A -179.7(5) . . . .
C19 S4 C22 C23 179.8(8) . . . .
C21 C22 C23 C24 -176.1(7) . . . .
C23A C22 C23 C24 3.1(12) . . . .
S4 C22 C23 C24 4.0(13) . . . .
C20 N1 B1 C8 173.3(3) . . . .
C5 N1 B1 C8 -6.3(5) . . . .
C20 N1 B1 C17 -6.1(5) . . . .
C5 N1 B1 C17 174.3(3) . . . .
C7 C8 B1 N1 -0.7(5) . . . .
C9 C8 B1 N1 -179.9(4) . . . .
C7 C8 B1 C17 178.7(3) . . . .
C9 C8 B1 C17 -0.5(7) . . . .
C18 C17 B1 N1 -2.3(5) . . . .
C16 C17 B1 N1 178.7(4) . . . .
C18 C17 B1 C8 178.4(3) . . . .
C16 C17 B1 C8 -0.7(7) . . . .
C21 C22 C23A C24A -10.5(15) . . . .
C23 C22 C23A C24A -11.9(13) . . . .
S4 C22 C23A C24A 168.8(7) . . . .
